data_1555761
loop_
_publ_author_name
'Qiao, Chuang'
'Zhang, Wen'
'Han, Jing-Chun'
'Li, Chuang-Chuang'

_publ_section_title
;
 Catalytic Enantioselective Total Synthesis of Hypocrolide A.
;
_journal_issue 19
_journal_name_full 'Organic letters'
_journal_page_first 4932
_journal_page_last 4935
_journal_paper_doi 10.1021/acs.orglett.6b02414
_journal_volume 18
_journal_year 2016
_chemical_formula_sum 'C29 H30 N2 O8'
_chemical_formula_weight 534.55
_space_group_crystal_system monoclinic
_space_group_IT_number 14
_space_group_name_Hall '-P 2ybc'
_space_group_name_H-M_alt 'P 1 21/c 1'
_atom_sites_solution_hydrogens geom
_audit_creation_method SHELXL-2014
_cell_angle_alpha 90
_cell_angle_beta 100.970(7)
_cell_angle_gamma 90
_cell_formula_units_Z 4
_cell_length_a 28.362(2)
_cell_length_b 5.98660(10)
_cell_length_c 16.1832(3)
_cell_measurement_reflns_used 16394
_cell_measurement_temperature 293(2)
_cell_measurement_theta_max 68.20
_cell_measurement_theta_min 6.60
_cell_volume 2697.6(2)
_computing_cell_refinement 'CrystalClear-SM Auto 2.0 r4'
_computing_data_collection 'CrystalClear-SM 2.0 r4 (Rigaku, 2009)'
_computing_data_reduction 'CrystalClear-SM Auto 2.0 r4'
_computing_molecular_graphics 'CrystalStructure 4.0'
_computing_publication_material 'CrystalStructure 4.0 (Rigaku, 2009)'
_computing_structure_refinement 'SHELXL-2014 (Sheldrick, 2014)'
_computing_structure_solution 'SIR2004 (Burla, et al., 2005)'
_diffrn_ambient_temperature 293(2)
_diffrn_measured_fraction_theta_full 0.987
_diffrn_measured_fraction_theta_max 0.984
_diffrn_measurement_device_type 'Rigaku Saturn944+ CCD'
_diffrn_measurement_method \w
_diffrn_radiation_type CuK\a
_diffrn_radiation_wavelength 1.54178
_diffrn_reflns_av_R_equivalents 0.0750
_diffrn_reflns_av_unetI/netI 0.0580
_diffrn_reflns_Laue_measured_fraction_full 0.987
_diffrn_reflns_Laue_measured_fraction_max 0.984
_diffrn_reflns_limit_h_max 34
_diffrn_reflns_limit_h_min -33
_diffrn_reflns_limit_k_max 7
_diffrn_reflns_limit_k_min -7
_diffrn_reflns_limit_l_max 19
_diffrn_reflns_limit_l_min -19
_diffrn_reflns_number 24521
_diffrn_reflns_point_group_measured_fraction_full 0.987
_diffrn_reflns_point_group_measured_fraction_max 0.984
_diffrn_reflns_theta_full 67.679
_diffrn_reflns_theta_max 68.201
_diffrn_reflns_theta_min 6.610
_exptl_absorpt_coefficient_mu 0.801
_exptl_absorpt_correction_T_max 0.856
_exptl_absorpt_correction_T_min 0.637
_exptl_absorpt_correction_type multi-scan
_exptl_absorpt_process_details 'Jacobson, R. (1998) Private communication'
_exptl_crystal_colour colorless
_exptl_crystal_density_diffrn 1.316
_exptl_crystal_description block
_exptl_crystal_F_000 1128
_exptl_crystal_size_max 0.200
_exptl_crystal_size_mid 0.050
_exptl_crystal_size_min 0.010
_refine_diff_density_max 0.192
_refine_diff_density_min -0.269
_refine_diff_density_rms 0.053
_refine_ls_extinction_method none
_refine_ls_goodness_of_fit_ref 1.067
_refine_ls_hydrogen_treatment constr
_refine_ls_matrix_type full
_refine_ls_number_parameters 356
_refine_ls_number_reflns 4852
_refine_ls_number_restraints 0
_refine_ls_restrained_S_all 1.067
_refine_ls_R_factor_all 0.0897
_refine_ls_R_factor_gt 0.0598
_refine_ls_shift/su_max 0.000
_refine_ls_shift/su_mean 0.000
_refine_ls_structure_factor_coef Fsqd
_refine_ls_weighting_details 'w=1/[\s^2^(Fo^2^)+(0.0937P)^2^+0.2373P] where P=(Fo^2^+2Fc^2^)/3'
_refine_ls_weighting_scheme calc
_refine_ls_wR_factor_gt 0.1565
_refine_ls_wR_factor_ref 0.1823
_reflns_Friedel_coverage 0.000
_reflns_number_gt 3120
_reflns_number_total 4852
_reflns_threshold_expression 'I > 2\s(I)'
_cod_data_source_file ol6b02414_si_004.cif
_cod_data_source_block shelx
_cod_original_sg_symbol_H-M 'P 21/c'
_cod_database_code 1555761
_shelx_space_group_comment
;
The symmetry employed for this shelxl refinement is uniquely defined
by the following loop, which should always be used as a source of
symmetry information in preference to the above space-group names.
They are only intended as comments.
;
_shelx_estimated_absorpt_t_min 0.856
_shelx_estimated_absorpt_t_max 0.992
_shelxl_version_number 2014-3

loop_
_space_group_symop_operation_xyz
'x, y, z'
'-x, y+1/2, -z+1/2'
'-x, -y, -z'
'x, -y-1/2, z-1/2'

loop_
_atom_site_label
_atom_site_type_symbol
_atom_site_fract_x
_atom_site_fract_y
_atom_site_fract_z
_atom_site_U_iso_or_equiv
_atom_site_adp_type
_atom_site_occupancy
_atom_site_site_symmetry_order
_atom_site_calc_flag
_atom_site_refinement_flags_posn
_atom_site_refinement_flags_adp
N1 N 0.44591(11) 0.3313(7) 0.92078(17) 0.0914(8) Uani 1 1 d . .
N2 N 1.02554(12) 0.4536(9) 1.1782(2) 0.1117(11) Uani 1 1 d . .
O1 O 0.41112(10) 0.4478(6) 0.9234(2) 0.1336(11) Uani 1 1 d . .
O2 O 0.63631(6) 0.5912(3) 0.79082(11) 0.0645(5) Uani 1 1 d . .
O3 O 0.83627(6) 0.6951(3) 0.91637(10) 0.0665(5) Uani 1 1 d . .
O4 O 1.05305(12) 0.6055(8) 1.1779(2) 0.1460(13) Uani 1 1 d . .
O5 O 0.44897(11) 0.1374(6) 0.9423(2) 0.1368(11) Uani 1 1 d . .
O6 O 0.81835(9) 0.3377(4) 0.93658(15) 0.0988(7) Uani 1 1 d . .
O7 O 1.03249(12) 0.2949(9) 1.2235(3) 0.1807(18) Uani 1 1 d . .
O8 O 0.60584(7) 0.9318(3) 0.79641(16) 0.0924(7) Uani 1 1 d . .
C2 C 0.48707(10) 0.4334(5) 0.89111(16) 0.0673(7) Uani 1 1 d . .
C3 C 0.48132(10) 0.6433(5) 0.85619(18) 0.0723(8) Uani 1 1 d . .
H3 H 0.4524 0.7196 0.8515 0.087 Uiso 1 1 calc R U
C4 C 0.51983(9) 0.7370(5) 0.82837(17) 0.0652(7) Uani 1 1 d . .
H4 H 0.5171 0.8801 0.8056 0.078 Uiso 1 1 calc R U
C5 C 0.56244(8) 0.6208(4) 0.83386(14) 0.0534(6) Uani 1 1 d . .
C6 C 0.60319(8) 0.7330(4) 0.80493(15) 0.0560(6) Uani 1 1 d . .
C7 C 0.70606(8) 0.4958(4) 0.73426(14) 0.0497(5) Uani 1 1 d . .
C8 C 0.75615(8) 0.5650(4) 0.72080(14) 0.0498(5) Uani 1 1 d . .
C9 C 0.79176(8) 0.6701(4) 0.77227(14) 0.0532(6) Uani 1 1 d . .
C10 C 0.78983(9) 0.7316(5) 0.86161(15) 0.0626(7) Uani 1 1 d . .
H10A H 0.7808 0.8874 0.8641 0.075 Uiso 1 1 calc R U
H10B H 0.7656 0.6420 0.8810 0.075 Uiso 1 1 calc R U
C11 C 0.84551(11) 0.4938(5) 0.94912(17) 0.0669(7) Uani 1 1 d . .
C12 C 0.89348(10) 0.4831(5) 1.00493(15) 0.0631(7) Uani 1 1 d . .
C13 C 0.92606(11) 0.6573(5) 1.00990(18) 0.0755(8) Uani 1 1 d . .
H13 H 0.9189 0.7819 0.9755 0.091 Uiso 1 1 calc R U
C14 C 0.96951(11) 0.6455(7) 1.0664(2) 0.0868(9) Uani 1 1 d . .
H14 H 0.9917 0.7611 1.0701 0.104 Uiso 1 1 calc R U
C15 C 0.97886(11) 0.4623(7) 1.11604(18) 0.0825(9) Uani 1 1 d . .
C17 C 0.52856(10) 0.3149(5) 0.89842(17) 0.0709(7) Uani 1 1 d . .
H17 H 0.5312 0.1740 0.9231 0.085 Uiso 1 1 calc R U
C18 C 0.56682(10) 0.4077(4) 0.86852(17) 0.0662(7) Uani 1 1 d . .
H18 H 0.5952 0.3279 0.8716 0.079 Uiso 1 1 calc R U
C19 C 0.67883(9) 0.4446(4) 0.64324(15) 0.0608(6) Uani 1 1 d . .
H19A H 0.6739 0.2850 0.6359 0.073 Uiso 1 1 calc R U
H19B H 0.6477 0.5175 0.6331 0.073 Uiso 1 1 calc R U
C20 C 0.75968(9) 0.4908(4) 0.63303(14) 0.0554(6) Uani 1 1 d . .
H20 H 0.7641 0.3285 0.6357 0.066 Uiso 1 1 calc R U
C21 C 0.80180(11) 0.5835(5) 0.60266(18) 0.0746(8) Uani 1 1 d . .
H21 H 0.8038 0.5658 0.5463 0.089 Uiso 1 1 calc R U
C22 C 0.83634(11) 0.6897(6) 0.6531(2) 0.0809(9) Uani 1 1 d . .
H22 H 0.8622 0.7388 0.6302 0.097 Uiso 1 1 calc R U
C23 C 0.83762(9) 0.7384(5) 0.74372(17) 0.0657(7) Uani 1 1 d . .
H23 H 0.8640 0.6513 0.7765 0.079 Uiso 1 1 calc R U
C24 C 0.94791(14) 0.2884(7) 1.1127(2) 0.0954(10) Uani 1 1 d . .
H24 H 0.9555 0.1649 1.1475 0.115 Uiso 1 1 calc R U
C25 C 0.90459(12) 0.2992(5) 1.0559(2) 0.0825(8) Uani 1 1 d . .
H25 H 0.8829 0.1813 1.0522 0.099 Uiso 1 1 calc R U
C26 C 0.84903(12) 0.9880(6) 0.7618(2) 0.0935(10) Uani 1 1 d . .
H26A H 0.8233 1.0776 0.7320 0.140 Uiso 1 1 calc R U
H26B H 0.8783 1.0260 0.7436 0.140 Uiso 1 1 calc R U
H26C H 0.8526 1.0154 0.8211 0.140 Uiso 1 1 calc R U
C27 C 0.69971(13) 0.4054(5) 0.49813(17) 0.0844(9) Uani 1 1 d . .
H27A H 0.6674 0.4331 0.4695 0.127 Uiso 1 1 calc R U
H27B H 0.7041 0.2482 0.5086 0.127 Uiso 1 1 calc R U
H27C H 0.7217 0.4557 0.4638 0.127 Uiso 1 1 calc R U
C28 C 0.70163(11) 0.7814(4) 0.56306(18) 0.0714(7) Uani 1 1 d . .
H28A H 0.7088 0.8641 0.6147 0.107 Uiso 1 1 calc R U
H28B H 0.6688 0.8074 0.5365 0.107 Uiso 1 1 calc R U
H28C H 0.7225 0.8291 0.5263 0.107 Uiso 1 1 calc R U
C29 C 0.70960(10) 0.2865(4) 0.78916(17) 0.0654(7) Uani 1 1 d . .
H29A H 0.6780 0.2290 0.7889 0.098 Uiso 1 1 calc R U
H29B H 0.7247 0.3235 0.8457 0.098 Uiso 1 1 calc R U
H29C H 0.7284 0.1755 0.7673 0.098 Uiso 1 1 calc R U
C30 C 0.70917(9) 0.5316(4) 0.58173(15) 0.0572(6) Uani 1 1 d . .
C31 C 0.68026(8) 0.6834(4) 0.77095(17) 0.0583(6) Uani 1 1 d . .
H1A H 0.7005 0.7420 0.8214 0.070 Uiso 1 1 calc R U
H1B H 0.6728 0.8039 0.7305 0.070 Uiso 1 1 calc R U

loop_
_atom_site_aniso_label
_atom_site_aniso_U_11
_atom_site_aniso_U_22
_atom_site_aniso_U_33
_atom_site_aniso_U_23
_atom_site_aniso_U_13
_atom_site_aniso_U_12
N1 0.0755(19) 0.122(3) 0.0810(18) -0.0157(17) 0.0264(14) -0.0359(18)
N2 0.069(2) 0.176(4) 0.088(2) -0.001(2) 0.0090(17) 0.014(2)
O1 0.0828(17) 0.170(3) 0.166(3) -0.013(2) 0.0685(18) -0.0238(18)
O2 0.0573(10) 0.0569(10) 0.0865(12) -0.0002(8) 0.0317(9) -0.0012(8)
O3 0.0661(11) 0.0717(12) 0.0576(10) 0.0030(8) 0.0017(9) -0.0001(9)
O4 0.0804(19) 0.214(4) 0.133(2) -0.028(2) -0.0070(17) -0.014(2)
O5 0.120(2) 0.132(3) 0.170(3) 0.022(2) 0.0561(19) -0.0461(19)
O6 0.0922(16) 0.0824(15) 0.1069(17) 0.0162(12) -0.0184(13) -0.0190(13)
O7 0.099(2) 0.273(5) 0.154(3) 0.095(3) -0.015(2) 0.018(3)
O8 0.0764(13) 0.0570(12) 0.155(2) 0.0093(12) 0.0514(14) 0.0057(10)
C2 0.0582(16) 0.087(2) 0.0607(15) -0.0123(14) 0.0206(13) -0.0197(14)
C3 0.0542(15) 0.087(2) 0.0777(18) -0.0149(15) 0.0184(14) -0.0006(14)
C4 0.0560(15) 0.0692(16) 0.0727(17) -0.0031(13) 0.0181(13) 0.0035(12)
C5 0.0510(14) 0.0594(15) 0.0510(13) -0.0042(10) 0.0125(11) -0.0012(11)
C6 0.0515(14) 0.0585(16) 0.0594(14) -0.0030(11) 0.0140(11) 0.0022(11)
C7 0.0523(13) 0.0471(12) 0.0515(13) 0.0006(9) 0.0143(11) -0.0008(10)
C8 0.0518(13) 0.0534(13) 0.0463(12) 0.0045(10) 0.0146(10) 0.0044(10)
C9 0.0500(13) 0.0587(14) 0.0520(13) 0.0047(11) 0.0128(11) 0.0024(11)
C10 0.0547(15) 0.0775(17) 0.0544(14) -0.0030(12) 0.0073(12) 0.0037(12)
C11 0.0688(17) 0.0746(19) 0.0540(15) 0.0007(13) 0.0033(13) -0.0017(15)
C12 0.0652(16) 0.0735(17) 0.0491(14) -0.0033(12) 0.0069(12) 0.0030(13)
C13 0.0694(19) 0.087(2) 0.0683(18) -0.0017(14) 0.0095(15) 0.0003(16)
C14 0.067(2) 0.112(3) 0.082(2) -0.017(2) 0.0144(17) -0.0055(18)
C15 0.0632(19) 0.127(3) 0.0553(17) -0.0038(18) 0.0069(14) 0.0135(19)
C17 0.0746(19) 0.0732(18) 0.0671(17) 0.0011(13) 0.0191(14) -0.0152(15)
C18 0.0622(16) 0.0652(16) 0.0741(17) 0.0023(13) 0.0205(13) 0.0005(13)
C19 0.0617(15) 0.0599(15) 0.0595(15) -0.0010(11) 0.0081(12) -0.0038(12)
C20 0.0663(15) 0.0546(14) 0.0468(13) 0.0037(10) 0.0150(11) 0.0104(11)
C21 0.0712(19) 0.103(2) 0.0556(15) 0.0059(15) 0.0264(15) 0.0116(17)
C22 0.0664(18) 0.111(2) 0.0739(19) 0.0099(17) 0.0342(16) -0.0010(17)
C23 0.0521(14) 0.0768(18) 0.0702(17) 0.0091(13) 0.0166(12) -0.0024(12)
C24 0.090(2) 0.115(3) 0.078(2) 0.0200(19) 0.0064(19) 0.020(2)
C25 0.080(2) 0.088(2) 0.0741(19) 0.0100(16) 0.0005(16) 0.0033(16)
C26 0.083(2) 0.090(2) 0.110(3) 0.0089(19) 0.0259(19) -0.0195(17)
C27 0.111(2) 0.082(2) 0.0586(17) -0.0077(14) 0.0119(16) -0.0026(18)
C28 0.0820(19) 0.0646(17) 0.0687(17) 0.0128(13) 0.0171(14) 0.0132(14)
C29 0.0748(18) 0.0575(15) 0.0681(16) 0.0124(12) 0.0239(14) 0.0010(13)
C30 0.0674(16) 0.0557(14) 0.0481(13) 0.0024(10) 0.0098(12) 0.0060(12)
C31 0.0489(14) 0.0541(14) 0.0766(17) -0.0052(12) 0.0238(12) -0.0044(11)

loop_
_atom_type_symbol
_atom_type_description
_atom_type_scat_dispersion_real
_atom_type_scat_dispersion_imag
_atom_type_scat_source
C C 0.0181 0.0091 'International Tables Vol C Tables 4.2.6.8 and 6.1.1.4'
H H 0.0000 0.0000 'International Tables Vol C Tables 4.2.6.8 and 6.1.1.4'
N N 0.0311 0.0180 'International Tables Vol C Tables 4.2.6.8 and 6.1.1.4'
O O 0.0492 0.0322 'International Tables Vol C Tables 4.2.6.8 and 6.1.1.4'

loop_
_geom_angle_atom_site_label_1
_geom_angle_atom_site_label_2
_geom_angle_atom_site_label_3
_geom_angle
O5 N1 O1 123.7(3)
O5 N1 C2 118.2(3)
O1 N1 C2 118.1(3)
O7 N2 O4 125.0(4)
O7 N2 C15 117.4(4)
O4 N2 C15 117.5(4)
C6 O2 C31 117.61(19)
C11 O3 C10 117.9(2)
C17 C2 C3 123.1(2)
C17 C2 N1 118.7(3)
C3 C2 N1 118.2(3)
C2 C3 C4 117.8(3)
C2 C3 H3 121.1
C4 C3 H3 121.1
C3 C4 C5 120.8(3)
C3 C4 H4 119.6
C5 C4 H4 119.6
C4 C5 C18 119.8(2)
C4 C5 C6 118.4(2)
C18 C5 C6 121.7(2)
O8 C6 O2 123.8(2)
O8 C6 C5 123.5(2)
O2 C6 C5 112.7(2)
C31 C7 C29 111.21(19)
C31 C7 C8 112.53(18)
C29 C7 C8 110.09(19)
C31 C7 C19 109.0(2)
C29 C7 C19 110.8(2)
C8 C7 C19 102.97(18)
C9 C8 C20 123.1(2)
C9 C8 C7 130.41(19)
C20 C8 C7 106.45(19)
C8 C9 C10 123.6(2)
C8 C9 C23 121.8(2)
C10 C9 C23 114.7(2)
O3 C10 C9 110.73(19)
O3 C10 H10A 109.5
C9 C10 H10A 109.5
O3 C10 H10B 109.5
C9 C10 H10B 109.5
H10A C10 H10B 108.1
O6 C11 O3 124.6(3)
O6 C11 C12 123.5(3)
O3 C11 C12 111.8(3)
C25 C12 C13 119.6(3)
C25 C12 C11 118.5(3)
C13 C12 C11 121.8(3)
C12 C13 C14 119.9(3)
C12 C13 H13 120.1
C14 C13 H13 120.1
C15 C14 C13 118.7(3)
C15 C14 H14 120.7
C13 C14 H14 120.7
C14 C15 C24 123.0(3)
C14 C15 N2 118.2(4)
C24 C15 N2 118.7(4)
C2 C17 C18 118.9(3)
C2 C17 H17 120.6
C18 C17 H17 120.6
C17 C18 C5 119.5(3)
C17 C18 H18 120.2
C5 C18 H18 120.2
C30 C19 C7 108.1(2)
C30 C19 H19A 110.1
C7 C19 H19A 110.1
C30 C19 H19B 110.1
C7 C19 H19B 110.1
H19A C19 H19B 108.4
C21 C20 C8 113.8(2)
C21 C20 C30 119.3(2)
C8 C20 C30 103.91(18)
C21 C20 H20 106.3
C8 C20 H20 106.3
C30 C20 H20 106.3
C22 C21 C20 121.8(2)
C22 C21 H21 119.1
C20 C21 H21 119.1
C21 C22 C23 125.6(2)
C21 C22 H22 117.2
C23 C22 H22 117.2
C22 C23 C9 112.7(2)
C22 C23 C26 109.9(2)
C9 C23 C26 111.3(2)
C22 C23 H23 107.6
C9 C23 H23 107.6
C26 C23 H23 107.6
C15 C24 C25 118.4(3)
C15 C24 H24 120.8
C25 C24 H24 120.8
C12 C25 C24 120.5(3)
C12 C25 H25 119.8
C24 C25 H25 119.8
C23 C26 H26A 109.5
C23 C26 H26B 109.5
H26A C26 H26B 109.5
C23 C26 H26C 109.5
H26A C26 H26C 109.5
H26B C26 H26C 109.5
C30 C27 H27A 109.5
C30 C27 H27B 109.5
H27A C27 H27B 109.5
C30 C27 H27C 109.5
H27A C27 H27C 109.5
H27B C27 H27C 109.5
C30 C28 H28A 109.5
C30 C28 H28B 109.5
H28A C28 H28B 109.5
C30 C28 H28C 109.5
H28A C28 H28C 109.5
H28B C28 H28C 109.5
C7 C29 H29A 109.5
C7 C29 H29B 109.5
H29A C29 H29B 109.5
C7 C29 H29C 109.5
H29A C29 H29C 109.5
H29B C29 H29C 109.5
C19 C30 C27 112.5(2)
C19 C30 C20 100.22(18)
C27 C30 C20 112.9(2)
C19 C30 C28 112.7(2)
C27 C30 C28 108.3(2)
C20 C30 C28 110.1(2)
O2 C31 C7 107.61(18)
O2 C31 H1A 110.2
C7 C31 H1A 110.2
O2 C31 H1B 110.2
C7 C31 H1B 110.2
H1A C31 H1B 108.5

loop_
_geom_bond_atom_site_label_1
_geom_bond_atom_site_label_2
_geom_bond_distance
N1 O5 1.211(4)
N1 O1 1.216(4)
N1 C2 1.476(4)
N2 O7 1.194(5)
N2 O4 1.199(5)
N2 C15 1.503(5)
O2 C6 1.318(3)
O2 C31 1.454(3)
O3 C11 1.323(3)
O3 C10 1.457(3)
O6 C11 1.203(3)
O8 C6 1.202(3)
C2 C17 1.360(4)
C2 C3 1.375(4)
C3 C4 1.377(4)
C3 H3 0.9300
C4 C5 1.382(3)
C4 H4 0.9300
C5 C18 1.390(3)
C5 C6 1.487(3)
C7 C31 1.521(3)
C7 C29 1.528(3)
C7 C8 1.535(3)
C7 C19 1.558(3)
C8 C9 1.338(3)
C8 C20 1.510(3)
C9 C10 1.503(3)
C9 C23 1.517(3)
C10 H10A 0.9700
C10 H10B 0.9700
C11 C12 1.484(4)
C12 C25 1.376(4)
C12 C13 1.385(4)
C13 C14 1.390(4)
C13 H13 0.9300
C14 C15 1.355(5)
C14 H14 0.9300
C15 C24 1.356(5)
C17 C18 1.386(4)
C17 H17 0.9300
C18 H18 0.9300
C19 C30 1.526(3)
C19 H19A 0.9700
C19 H19B 0.9700
C20 C21 1.483(4)
C20 C30 1.532(4)
C20 H20 0.9800
C21 C22 1.314(4)
C21 H21 0.9300
C22 C23 1.489(4)
C22 H22 0.9300
C23 C26 1.545(4)
C23 H23 0.9800
C24 C25 1.389(5)
C24 H24 0.9300
C25 H25 0.9300
C26 H26A 0.9600
C26 H26B 0.9600
C26 H26C 0.9600
C27 C30 1.528(4)
C27 H27A 0.9600
C27 H27B 0.9600
C27 H27C 0.9600
C28 C30 1.533(3)
C28 H28A 0.9600
C28 H28B 0.9600
C28 H28C 0.9600
C29 H29A 0.9600
C29 H29B 0.9600
C29 H29C 0.9600
C31 H1A 0.9700
C31 H1B 0.9700
